data_4123702
loop_
_publ_author_name
'Ji, Lei'
'Edkins, Robert M.'
'Lorbach, Andreas'
'Krummenacher, Ivo'
'Br\"uckner, Charlotte'
'Eichhorn, Antonius'
'Braunschweig, Holger'
'Engels, Bernd'
'Low, Paul J.'
'Marder, Todd B.'

_publ_section_title
;
 Electron Delocalization in Reduced Forms of 2-(BMes2)pyrene and
 2,7-Bis(BMes2)pyrene.
;
_journal_issue 21
_journal_name_full 'Journal of the American Chemical Society'
_journal_page_first 6750
_journal_page_last 6753
_journal_paper_doi 10.1021/jacs.5b03805
_journal_volume 137
_journal_year 2015
_chemical_formula_moiety 'C34 H31 B'
_chemical_formula_sum 'C34 H31 B'
_chemical_formula_weight 450.40
_chemical_name_systematic
;
 ?
;
_space_group_crystal_system monoclinic
_space_group_IT_number 14
_space_group_name_Hall '-P 2yn'
_space_group_name_H-M_alt 'P 1 21/n 1'
_symmetry_space_group_name_Hall '-P 2yn'
_symmetry_space_group_name_H-M 'P 1 21/n 1'
_atom_sites_solution_hydrogens geom
_atom_sites_solution_primary direct
_audit_creation_date 2014-11-09
_audit_creation_method
;
Olex2 1.2
(compiled 2014.09.19 svn.r3010 for OlexSys, GUI svn.r4874)
;
_cell_angle_alpha 90
_cell_angle_beta 93.884(6)
_cell_angle_gamma 90
_cell_formula_units_Z 4
_cell_length_a 12.335(3)
_cell_length_b 8.8033(18)
_cell_length_c 23.422(5)
_cell_measurement_reflns_used 4427
_cell_measurement_temperature 100
_cell_measurement_theta_max 26.54
_cell_measurement_theta_min 2.47
_cell_volume 2537.5(10)
_computing_cell_refinement 'SAINT v8.34A (Bruker, 2013)'
_computing_data_reduction 'SAINT v8.34A (Bruker, 2013)'
_computing_molecular_graphics 'Olex2 (Dolomanov et al., 2009)'
_computing_publication_material 'Olex2 (Dolomanov et al., 2009)'
_computing_structure_refinement 'XL (Sheldrick, 2008)'
_computing_structure_solution 'XS (Sheldrick, 2008)'
_diffrn_ambient_temperature 100
_diffrn_measured_fraction_theta_full 1.000
_diffrn_measured_fraction_theta_max 0.998
_diffrn_measurement_device_type 'Bruker APEX-II CCD'
_diffrn_measurement_method '\f and \w scans'
_diffrn_radiation_type MoK\a
_diffrn_radiation_wavelength 0.71073
_diffrn_reflns_av_R_equivalents 0.0581
_diffrn_reflns_av_unetI/netI 0.0553
_diffrn_reflns_laue_measured_fraction_full 1.000
_diffrn_reflns_laue_measured_fraction_max 0.998
_diffrn_reflns_limit_h_max 14
_diffrn_reflns_limit_h_min -15
_diffrn_reflns_limit_k_max 11
_diffrn_reflns_limit_k_min -11
_diffrn_reflns_limit_l_max 29
_diffrn_reflns_limit_l_min -29
_diffrn_reflns_number 22556
_diffrn_reflns_point_group_measured_fraction_full 1.000
_diffrn_reflns_point_group_measured_fraction_max 0.998
_diffrn_reflns_theta_full 26.000
_diffrn_reflns_theta_max 26.755
_diffrn_reflns_theta_min 1.743
_diffrn_standards_number 0
_exptl_absorpt_coefficient_mu 0.066
_exptl_absorpt_correction_T_max 1.0000
_exptl_absorpt_correction_T_min 0.8343
_exptl_absorpt_correction_type multi-scan
_exptl_absorpt_process_details
;
SADABS-2012/1 (Bruker,2012) was used for absorption correction.
wR2(int) was 0.1374 before and 0.0594 after correction.
The Ratio of minimum to maximum transmission is 0.8343.
The \l/2 correction factor is 0.0015.
;
_exptl_crystal_colour colourless
_exptl_crystal_colour_primary colourless
_exptl_crystal_density_diffrn 1.179
_exptl_crystal_description plate
_exptl_crystal_F_000 960
_exptl_crystal_size_max 0.456
_exptl_crystal_size_mid 0.102
_exptl_crystal_size_min 0.087
_refine_diff_density_max 0.234
_refine_diff_density_min -0.219
_refine_diff_density_rms 0.046
_refine_ls_extinction_method none
_refine_ls_goodness_of_fit_ref 1.001
_refine_ls_hydrogen_treatment constr
_refine_ls_matrix_type full
_refine_ls_number_parameters 322
_refine_ls_number_reflns 5389
_refine_ls_number_restraints 0
_refine_ls_restrained_S_all 1.001
_refine_ls_R_factor_all 0.0954
_refine_ls_R_factor_gt 0.0558
_refine_ls_shift/su_max 0.000
_refine_ls_shift/su_mean 0.000
_refine_ls_structure_factor_coef Fsqd
_refine_ls_weighting_details 'w=1/[\s^2^(Fo^2^)+(0.0553P)^2^+1.2931P] where P=(Fo^2^+2Fc^2^)/3'
_refine_ls_weighting_scheme calc
_refine_ls_wR_factor_gt 0.1236
_refine_ls_wR_factor_ref 0.1450
_reflns_Friedel_coverage 0.000
_reflns_number_gt 3555
_reflns_number_total 5389
_reflns_threshold_expression 'I > 2\s(I)'
_cod_data_source_file ja5b03805_si_002.cif
_cod_data_source_block cmpd_B1
_cod_depositor_comments 'Adding full bibliography for 4123702--4123707.cif.'
_cod_original_cell_volume 2537.5(9)
_cod_database_code 4123702
_shelxl_version_number 2013-4
_shelx_space_group_comment
;
The symmetry employed for this shelxl refinement is uniquely defined
by the following loop, which should always be used as a source of
symmetry information in preference to the above space-group names.
They are only intended as comments.
;
_shelx_estimated_absorpt_t_max 0.994
_shelx_estimated_absorpt_t_min 0.971
_olex2_refinement_description
;
1. Fixed Uiso
 At 1.2 times of:
  All C(H) groups
 At 1.5 times of:
  All C(H,H,H) groups
2.a Aromatic/amide H refined with riding coordinates:
 C2(H2), C5(H5), C14(H14), C30(H30), C4(H4), C11(H11), C12(H12), C9(H9),
 C7(H7), C28(H28), C21(H21), C19(H19), C8(H8)
2.b Idealised Me refined as rotating group:
 C34(H34A,H34B,H34C), C25(H25A,H25B,H25C), C33(H33A,H33B,H33C), C32(H32A,H32B,
 H32C), C23(H23A,H23B,H23C), C24(H24A,H24B,H24C)
;
_olex2_submission_special_instructions 'No special instructions were received'

loop_
_space_group_symop_operation_xyz
'x, y, z'
'-x+1/2, y+1/2, -z+1/2'
'-x, -y, -z'
'x-1/2, -y-1/2, z-1/2'

loop_
_atom_site_label
_atom_site_type_symbol
_atom_site_fract_x
_atom_site_fract_y
_atom_site_fract_z
_atom_site_U_iso_or_equiv
_atom_site_adp_type
_atom_site_occupancy
_atom_site_site_symmetry_order
_atom_site_calc_flag
_atom_site_refinement_flags_posn
C16 C 0.67561(15) 0.5808(3) 0.12903(9) 0.0336(5) Uani 1 1 d .
C13 C 0.73357(15) 0.8101(2) 0.07825(9) 0.0315(5) Uani 1 1 d .
C1 C 0.77764(15) 0.7919(2) -0.02188(8) 0.0277(4) Uani 1 1 d .
C15 C 0.70953(14) 0.6523(2) 0.07840(8) 0.0290(5) Uani 1 1 d .
C3 C 0.71989(15) 0.5645(2) 0.02823(8) 0.0289(5) Uani 1 1 d .
C2 C 0.75666(15) 0.6354(2) -0.01992(9) 0.0285(4) Uani 1 1 d .
H2 H 0.7680 0.5756 -0.0527 0.034 Uiso 1 1 calc R
C5 C 0.66051(16) 0.3383(3) 0.07713(9) 0.0359(5) Uani 1 1 d .
H5 H 0.6433 0.2331 0.0764 0.043 Uiso 1 1 calc R
C6 C 0.65184(16) 0.4229(3) 0.12877(9) 0.0364(5) Uani 1 1 d .
C14 C 0.76432(15) 0.8769(2) 0.02768(9) 0.0306(5) Uani 1 1 d .
H14 H 0.7766 0.9834 0.0269 0.037 Uiso 1 1 calc R
C29 C 0.68495(16) 1.3196(2) -0.13055(8) 0.0291(5) Uani 1 1 d .
C30 C 0.79613(15) 1.2901(2) -0.12687(8) 0.0279(4) Uani 1 1 d .
H30 H 0.8450 1.3683 -0.1362 0.034 Uiso 1 1 calc R
C26 C 0.76707(14) 1.0322(2) -0.09361(8) 0.0255(4) Uani 1 1 d .
C4 C 0.69291(16) 0.4061(2) 0.02931(9) 0.0339(5) Uani 1 1 d .
H4 H 0.6979 0.3472 -0.0044 0.041 Uiso 1 1 calc R
C31 C 0.83730(15) 1.1486(2) -0.10987(8) 0.0255(4) Uani 1 1 d .
C17 C 0.88016(15) 0.7739(2) -0.11958(9) 0.0280(4) Uani 1 1 d .
C11 C 0.69240(16) 0.8260(3) 0.17790(9) 0.0409(6) Uani 1 1 d .
H11 H 0.6867 0.8853 0.2115 0.049 Uiso 1 1 calc R
C34 C 0.95923(15) 1.1232(2) -0.10962(9) 0.0313(5) Uani 1 1 d .
H34A H 0.9755 1.0628 -0.1431 0.047 Uiso 1 1 calc GR
H34B H 0.9845 1.0690 -0.0747 0.047 Uiso 1 1 calc GR
H34C H 0.9963 1.2215 -0.1109 0.047 Uiso 1 1 calc GR
C10 C 0.66652(16) 0.6683(3) 0.17957(9) 0.0375(5) Uani 1 1 d .
C12 C 0.72483(16) 0.8941(3) 0.13015(9) 0.0376(5) Uani 1 1 d .
H12 H 0.7421 0.9993 0.1311 0.045 Uiso 1 1 calc R
C9 C 0.63329(17) 0.5948(3) 0.22871(9) 0.0467(7) Uani 1 1 d .
H9 H 0.6259 0.6515 0.2627 0.056 Uiso 1 1 calc R
C27 C 0.65355(15) 1.0643(2) -0.09571(8) 0.0282(5) Uani 1 1 d .
C7 C 0.62069(17) 0.3559(3) 0.17930(10) 0.0435(6) Uani 1 1 d .
H7 H 0.6058 0.2501 0.1800 0.052 Uiso 1 1 calc R
C18 C 0.84703(16) 0.7578(2) -0.17829(9) 0.0292(5) Uani 1 1 d .
C28 C 0.61562(15) 1.2050(2) -0.11444(9) 0.0299(5) Uani 1 1 d .
H28 H 0.5396 1.2239 -0.1164 0.036 Uiso 1 1 calc R
C20 C 0.98830(16) 0.5703(2) -0.19012(9) 0.0325(5) Uani 1 1 d .
C22 C 0.97398(15) 0.6926(2) -0.09825(9) 0.0286(5) Uani 1 1 d .
B1 B 0.81067(17) 0.8684(3) -0.07837(10) 0.0276(5) Uani 1 1 d .
C25 C 1.02269(16) 0.7142(3) -0.03771(9) 0.0368(5) Uani 1 1 d .
H25A H 1.0103 0.8188 -0.0254 0.055 Uiso 1 1 calc GR
H25B H 1.1010 0.6942 -0.0364 0.055 Uiso 1 1 calc GR
H25C H 0.9883 0.6436 -0.0121 0.055 Uiso 1 1 calc GR
C21 C 1.02577(16) 0.5940(2) -0.13375(9) 0.0319(5) Uani 1 1 d .
H21 H 1.0888 0.5413 -0.1190 0.038 Uiso 1 1 calc R
C19 C 0.90059(16) 0.6566(2) -0.21199(9) 0.0324(5) Uani 1 1 d .
H19 H 0.8766 0.6459 -0.2512 0.039 Uiso 1 1 calc R
C33 C 0.63994(17) 1.4690(2) -0.15229(10) 0.0391(5) Uani 1 1 d .
H33A H 0.6999 1.5395 -0.1576 0.059 Uiso 1 1 calc GR
H33B H 0.5924 1.5116 -0.1245 0.059 Uiso 1 1 calc GR
H33C H 0.5982 1.4533 -0.1889 0.059 Uiso 1 1 calc GR
C32 C 0.57063(16) 0.9466(3) -0.08041(10) 0.0382(5) Uani 1 1 d .
H32A H 0.5868 0.8496 -0.0985 0.057 Uiso 1 1 calc GR
H32B H 0.4978 0.9806 -0.0940 0.057 Uiso 1 1 calc GR
H32C H 0.5738 0.9336 -0.0388 0.057 Uiso 1 1 calc GR
C23 C 0.75088(18) 0.8441(3) -0.20624(9) 0.0393(5) Uani 1 1 d .
H23A H 0.6873 0.8292 -0.1840 0.059 Uiso 1 1 calc GR
H23B H 0.7349 0.8063 -0.2453 0.059 Uiso 1 1 calc GR
H23C H 0.7684 0.9526 -0.2075 0.059 Uiso 1 1 calc GR
C8 C 0.61136(18) 0.4411(3) 0.22798(10) 0.0485(7) Uani 1 1 d .
H8 H 0.5894 0.3933 0.2617 0.058 Uiso 1 1 calc R
C24 C 1.03638(19) 0.4498(3) -0.22631(10) 0.0441(6) Uani 1 1 d .
H24A H 1.1143 0.4405 -0.2157 0.066 Uiso 1 1 calc GR
H24B H 1.0256 0.4780 -0.2668 0.066 Uiso 1 1 calc GR
H24C H 1.0005 0.3525 -0.2201 0.066 Uiso 1 1 calc GR

loop_
_atom_site_aniso_label
_atom_site_aniso_U_11
_atom_site_aniso_U_22
_atom_site_aniso_U_33
_atom_site_aniso_U_23
_atom_site_aniso_U_13
_atom_site_aniso_U_12
C16 0.0164(9) 0.0521(14) 0.0318(11) 0.0064(10) -0.0016(8) 0.0099(9)
C13 0.0200(9) 0.0431(13) 0.0307(11) -0.0008(10) -0.0041(8) 0.0086(9)
C1 0.0184(9) 0.0332(11) 0.0306(11) 0.0014(9) -0.0045(8) 0.0024(8)
C15 0.0158(9) 0.0421(12) 0.0285(11) 0.0033(9) -0.0020(8) 0.0076(8)
C3 0.0202(9) 0.0361(11) 0.0299(11) 0.0032(9) -0.0014(8) 0.0044(8)
C2 0.0224(10) 0.0339(11) 0.0290(11) -0.0005(9) -0.0009(8) 0.0039(8)
C5 0.0258(11) 0.0388(12) 0.0433(13) 0.0088(11) 0.0044(9) 0.0020(9)
C6 0.0191(10) 0.0495(14) 0.0404(13) 0.0144(11) 0.0011(9) 0.0074(9)
C14 0.0213(10) 0.0317(11) 0.0377(12) 0.0009(10) -0.0050(9) 0.0036(8)
C29 0.0262(10) 0.0286(10) 0.0315(11) -0.0017(9) -0.0055(8) 0.0005(8)
C30 0.0240(10) 0.0289(11) 0.0302(11) 0.0008(9) -0.0031(8) -0.0047(8)
C26 0.0183(9) 0.0318(11) 0.0259(10) 0.0008(9) -0.0022(8) -0.0011(8)
C4 0.0274(10) 0.0353(12) 0.0388(12) 0.0038(10) 0.0012(9) 0.0022(9)
C31 0.0182(9) 0.0325(11) 0.0255(10) -0.0018(9) -0.0011(8) 0.0000(8)
C17 0.0219(9) 0.0280(10) 0.0334(11) 0.0050(9) -0.0027(8) -0.0025(8)
C11 0.0251(11) 0.0674(17) 0.0294(12) -0.0086(12) -0.0044(9) 0.0137(11)
C34 0.0200(10) 0.0346(11) 0.0390(12) 0.0007(10) 0.0001(9) -0.0008(8)
C10 0.0208(10) 0.0610(15) 0.0300(12) 0.0029(11) -0.0033(9) 0.0113(10)
C12 0.0253(11) 0.0491(14) 0.0371(13) -0.0072(11) -0.0072(9) 0.0100(10)
C9 0.0251(11) 0.087(2) 0.0273(12) 0.0037(13) -0.0005(9) 0.0129(12)
C27 0.0197(9) 0.0332(11) 0.0312(11) 0.0014(9) -0.0025(8) -0.0018(8)
C7 0.0262(11) 0.0621(16) 0.0427(14) 0.0188(12) 0.0051(10) 0.0085(11)
C18 0.0257(10) 0.0299(11) 0.0315(11) 0.0055(9) -0.0019(8) -0.0023(8)
C28 0.0176(9) 0.0339(11) 0.0374(12) 0.0004(9) -0.0042(8) 0.0018(8)
C20 0.0260(10) 0.0348(12) 0.0375(12) 0.0008(10) 0.0084(9) -0.0040(9)
C22 0.0187(9) 0.0328(11) 0.0342(11) 0.0056(9) 0.0001(8) -0.0035(8)
B1 0.0175(10) 0.0329(13) 0.0311(12) 0.0004(10) -0.0074(9) -0.0035(9)
C25 0.0251(10) 0.0455(13) 0.0385(13) 0.0026(10) -0.0075(9) 0.0050(10)
C21 0.0181(9) 0.0353(12) 0.0423(12) 0.0061(10) 0.0030(9) 0.0003(8)
C19 0.0320(11) 0.0371(12) 0.0280(11) 0.0031(9) 0.0022(9) -0.0064(9)
C33 0.0290(11) 0.0321(12) 0.0548(15) 0.0050(11) -0.0079(10) 0.0007(9)
C32 0.0187(10) 0.0413(12) 0.0541(14) 0.0112(11) -0.0014(9) -0.0017(9)
C23 0.0411(12) 0.0414(13) 0.0335(12) 0.0007(10) -0.0108(10) 0.0068(10)
C8 0.0282(12) 0.078(2) 0.0394(14) 0.0210(14) 0.0030(10) 0.0071(12)
C24 0.0363(12) 0.0494(14) 0.0482(14) -0.0023(12) 0.0141(11) 0.0020(11)

loop_
_atom_type_symbol
_atom_type_description
_atom_type_scat_dispersion_real
_atom_type_scat_dispersion_imag
_atom_type_scat_source
C C 0.0033 0.0016 'International Tables Vol C Tables 4.2.6.8 and 6.1.1.4'
H H 0.0000 0.0000 'International Tables Vol C Tables 4.2.6.8 and 6.1.1.4'
B B 0.0013 0.0007 'International Tables Vol C Tables 4.2.6.8 and 6.1.1.4'

loop_
_geom_angle_atom_site_label_1
_geom_angle_atom_site_label_2
_geom_angle_atom_site_label_3
_geom_angle
C6 C16 C15 120.0(2)
C6 C16 C10 120.4(2)
C10 C16 C15 119.7(2)
C15 C13 C12 118.3(2)
C14 C13 C15 118.82(19)
C14 C13 C12 122.9(2)
C2 C1 B1 120.67(18)
C14 C1 C2 117.73(19)
C14 C1 B1 121.57(19)
C13 C15 C16 120.38(19)
C3 C15 C16 119.6(2)
C3 C15 C13 120.00(18)
C15 C3 C4 118.75(19)
C2 C3 C15 118.61(19)
C2 C3 C4 122.64(19)
C3 C2 C1 122.55(19)
C4 C5 C6 120.9(2)
C16 C6 C5 119.07(19)
C7 C6 C16 118.5(2)
C7 C6 C5 122.4(2)
C13 C14 C1 122.1(2)
C30 C29 C33 121.57(19)
C28 C29 C30 117.97(18)
C28 C29 C33 120.46(18)
C29 C30 C31 121.51(18)
C31 C26 C27 117.75(18)
C31 C26 B1 121.40(17)
C27 C26 B1 120.67(17)
C5 C4 C3 121.7(2)
C30 C31 C26 120.55(17)
C30 C31 C34 118.30(17)
C26 C31 C34 121.15(17)
C18 C17 C22 117.73(19)
C18 C17 B1 121.08(17)
C22 C17 B1 121.02(18)
C12 C11 C10 122.2(2)
C16 C10 C11 118.3(2)
C9 C10 C16 118.4(2)
C9 C10 C11 123.3(2)
C11 C12 C13 121.1(2)
C8 C9 C10 120.6(2)
C26 C27 C32 122.20(18)
C28 C27 C26 119.89(18)
C28 C27 C32 117.86(17)
C8 C7 C6 121.0(2)
C17 C18 C23 122.29(19)
C19 C18 C17 120.02(18)
C19 C18 C23 117.66(18)
C27 C28 C29 122.27(18)
C21 C20 C19 118.03(19)
C21 C20 C24 121.64(19)
C19 C20 C24 120.3(2)
C17 C22 C25 121.83(19)
C21 C22 C17 120.07(18)
C21 C22 C25 118.06(18)
C1 B1 C26 118.87(18)
C1 B1 C17 118.41(18)
C26 B1 C17 122.60(18)
C20 C21 C22 121.89(19)
C18 C19 C20 121.98(19)
C7 C8 C9 121.2(2)

loop_
_geom_bond_atom_site_label_1
_geom_bond_atom_site_label_2
_geom_bond_distance
C16 C15 1.430(3)
C16 C6 1.420(3)
C16 C10 1.423(3)
C13 C15 1.421(3)
C13 C14 1.397(3)
C13 C12 1.433(3)
C1 C2 1.403(3)
C1 C14 1.400(3)
C1 B1 1.563(3)
C15 C3 1.420(3)
C3 C2 1.392(3)
C3 C4 1.434(3)
C5 C6 1.431(3)
C5 C4 1.353(3)
C6 C7 1.399(3)
C29 C30 1.393(3)
C29 C28 1.391(3)
C29 C33 1.503(3)
C30 C31 1.393(3)
C26 C31 1.411(3)
C26 C27 1.426(2)
C26 B1 1.571(3)
C31 C34 1.520(2)
C17 C18 1.415(3)
C17 C22 1.422(3)
C17 B1 1.572(3)
C11 C10 1.425(3)
C11 C12 1.353(3)
C10 C9 1.405(3)
C9 C8 1.380(4)
C27 C28 1.384(3)
C27 C32 1.516(3)
C7 C8 1.376(3)
C18 C19 1.387(3)
C18 C23 1.519(3)
C20 C21 1.385(3)
C20 C19 1.391(3)
C20 C24 1.505(3)
C22 C25 1.514(3)
C22 C21 1.387(3)

loop_
_geom_torsion_atom_site_label_1
_geom_torsion_atom_site_label_2
_geom_torsion_atom_site_label_3
_geom_torsion_atom_site_label_4
_geom_torsion
C16 C15 C3 C2 -177.78(17)
C16 C15 C3 C4 1.7(3)
C16 C6 C7 C8 1.1(3)
C16 C10 C9 C8 0.8(3)
C13 C15 C3 C2 1.8(3)
C13 C15 C3 C4 -178.74(17)
C15 C16 C6 C5 -1.1(3)
C15 C16 C6 C7 178.91(17)
C15 C16 C10 C11 -0.3(3)
C15 C16 C10 C9 -179.83(17)
C15 C13 C14 C1 -3.4(3)
C15 C13 C12 C11 -1.3(3)
C15 C3 C2 C1 -3.9(3)
C15 C3 C4 C5 -1.6(3)
C2 C1 C14 C13 1.4(3)
C2 C1 B1 C26 142.92(18)
C2 C1 B1 C17 -33.2(3)
C2 C3 C4 C5 177.91(19)
C5 C6 C7 C8 -178.89(19)
C6 C16 C15 C13 -179.94(17)
C6 C16 C15 C3 -0.4(3)
C6 C16 C10 C11 179.32(18)
C6 C16 C10 C9 -0.2(3)
C6 C5 C4 C3 0.0(3)
C6 C7 C8 C9 -0.6(3)
C14 C13 C15 C16 -178.69(17)
C14 C13 C15 C3 1.8(3)
C14 C13 C12 C11 178.48(19)
C14 C1 C2 C3 2.4(3)
C14 C1 B1 C26 -34.9(3)
C14 C1 B1 C17 149.01(18)
C29 C30 C31 C26 -2.5(3)
C29 C30 C31 C34 177.17(18)
C30 C29 C28 C27 -0.7(3)
C26 C27 C28 C29 -1.3(3)
C4 C3 C2 C1 176.61(18)
C4 C5 C6 C16 1.3(3)
C4 C5 C6 C7 -178.71(19)
C31 C26 C27 C28 1.4(3)
C31 C26 C27 C32 178.67(18)
C31 C26 B1 C1 131.0(2)
C31 C26 B1 C17 -53.1(3)
C17 C18 C19 C20 -1.0(3)
C17 C22 C21 C20 -0.6(3)
C11 C10 C9 C8 -178.7(2)
C10 C16 C15 C13 -0.3(3)
C10 C16 C15 C3 179.20(17)
C10 C16 C6 C5 179.29(17)
C10 C16 C6 C7 -0.7(3)
C10 C11 C12 C13 0.7(3)
C10 C9 C8 C7 -0.4(3)
C12 C13 C15 C16 1.1(3)
C12 C13 C15 C3 -178.42(17)
C12 C13 C14 C1 176.80(17)
C12 C11 C10 C16 0.1(3)
C12 C11 C10 C9 179.6(2)
C27 C26 C31 C30 0.5(3)
C27 C26 C31 C34 -179.20(17)
C27 C26 B1 C1 -54.0(3)
C27 C26 B1 C17 122.0(2)
C18 C17 C22 C25 173.75(18)
C18 C17 C22 C21 -4.0(3)
C18 C17 B1 C1 127.5(2)
C18 C17 B1 C26 -48.4(3)
C28 C29 C30 C31 2.6(3)
C22 C17 C18 C19 4.8(3)
C22 C17 C18 C23 -177.44(18)
C22 C17 B1 C1 -47.7(3)
C22 C17 B1 C26 136.28(19)
B1 C1 C2 C3 -175.49(17)
B1 C1 C14 C13 179.23(17)
B1 C26 C31 C30 175.74(18)
B1 C26 C31 C34 -4.0(3)
B1 C26 C27 C28 -173.90(19)
B1 C26 C27 C32 3.4(3)
B1 C17 C18 C19 -170.69(18)
B1 C17 C18 C23 7.1(3)
B1 C17 C22 C25 -10.8(3)
B1 C17 C22 C21 171.45(18)
C25 C22 C21 C20 -178.43(19)
C21 C20 C19 C18 -3.6(3)
C19 C20 C21 C22 4.4(3)
C33 C29 C30 C31 -176.22(19)
C33 C29 C28 C27 178.17(19)
C32 C27 C28 C29 -178.73(19)
C23 C18 C19 C20 -178.89(19)
C24 C20 C21 C22 -172.50(19)
C24 C20 C19 C18 173.33(19)
